data_4507603
loop_
_publ_author_name
'Bhardwaj, Rajni M.'
'Price, Louise S.'
'Price, Sarah L.'
'Reutzel-Edens, Susan M.'
'Miller, Gary J.'
'Oswald, Iain D. H.'
'Johnston, Blair F.'
'Florence, Alastair J.'

_publ_section_title
;
 Exploring the Experimental and Computed Crystal Energy Landscape of
 Olanzapine
;
_journal_issue 4
_journal_name_full 'Crystal Growth &amp; Design'
_journal_page_first 1602
_journal_paper_doi 10.1021/cg301826s
_journal_volume 13
_journal_year 2013
_chemical_formula_moiety 'C17 H20 N4 S1, 0.5(C3 O1 H6), (H2 O1)'
_chemical_formula_sum 'C18.5 H25 N4 O1.5 S'
_chemical_formula_weight 359.48
_chemical_name_common 'olanzapine acetone hydrate'
_chemical_name_systematic
;
 ?
;
_space_group_IT_number 15
_symmetry_cell_setting monoclinic
_symmetry_space_group_name_Hall '-C 2yc'
_symmetry_space_group_name_H-M 'C 1 2/c 1'
_atom_sites_solution_hydrogens geom
_atom_sites_solution_primary direct
_atom_sites_solution_secondary difmap
_audit_creation_method SHELXL-97
_cell_angle_alpha 90.00
_cell_angle_beta 124.976(4)
_cell_angle_gamma 90.00
_cell_formula_units_Z 8
_cell_length_a 24.226(2)
_cell_length_b 12.5269(12)
_cell_length_c 15.0737(15)
_cell_measurement_reflns_used 3118
_cell_measurement_temperature 123(2)
_cell_measurement_theta_max 23.35
_cell_measurement_theta_min 3
_cell_volume 3748.3(6)
_computing_cell_refinement 'Bruker SAINT'
_computing_data_collection 'Bruker APEX2'
_computing_data_reduction 'Bruker SAINT'
_computing_molecular_graphics 'Bruker SHELXTL'
_computing_publication_material 'Bruker SHELXTL'
_computing_structure_refinement 'SHELXL-97 (Sheldrick, 2008)'
_computing_structure_solution 'SHELXS-97 (Sheldrick, 2008)'
_diffrn_ambient_temperature 123(2)
_diffrn_measured_fraction_theta_full 0.996
_diffrn_measured_fraction_theta_max 0.996
_diffrn_measurement_device_type 'Bruker APES-II CCD'
_diffrn_measurement_method '\f and \w scans'
_diffrn_radiation_monochromator graphite
_diffrn_radiation_source 'fine-focus sealed tube'
_diffrn_radiation_type MoK\a
_diffrn_radiation_wavelength 0.71073
_diffrn_reflns_av_R_equivalents 0.0760
_diffrn_reflns_av_sigmaI/netI 0.0668
_diffrn_reflns_limit_h_max 29
_diffrn_reflns_limit_h_min -30
_diffrn_reflns_limit_k_max 15
_diffrn_reflns_limit_k_min -15
_diffrn_reflns_limit_l_max 18
_diffrn_reflns_limit_l_min -18
_diffrn_reflns_number 25336
_diffrn_reflns_theta_full 26.44
_diffrn_reflns_theta_max 26.44
_diffrn_reflns_theta_min 1.92
_exptl_absorpt_coefficient_mu 0.189
_exptl_absorpt_correction_T_max 0.7454
_exptl_absorpt_correction_T_min 0.6913
_exptl_absorpt_correction_type multi-scan
_exptl_absorpt_process_details SADABS
_exptl_crystal_colour yellow
_exptl_crystal_density_diffrn 1.274
_exptl_crystal_density_method 'not measured'
_exptl_crystal_description prismatic
_exptl_crystal_F_000 1536
_exptl_crystal_size_max 0.24
_exptl_crystal_size_mid 0.18
_exptl_crystal_size_min 0.05
_refine_diff_density_max 0.307
_refine_diff_density_min -0.464
_refine_diff_density_rms 0.080
_refine_ls_extinction_method none
_refine_ls_goodness_of_fit_ref 1.032
_refine_ls_hydrogen_treatment mixed
_refine_ls_matrix_type full
_refine_ls_number_parameters 267
_refine_ls_number_reflns 3850
_refine_ls_number_restraints 15
_refine_ls_restrained_S_all 1.453
_refine_ls_R_factor_all 0.0970
_refine_ls_R_factor_gt 0.0463
_refine_ls_shift/su_max 0.000
_refine_ls_shift/su_mean 0.000
_refine_ls_structure_factor_coef Fsqd
_refine_ls_weighting_details 'calc w=1/[\s^2^(Fo^2^)+(0.0517P)^2^+2.0938P] where P=(Fo^2^+2Fc^2^)/3'
_refine_ls_weighting_scheme calc
_refine_ls_wR_factor_gt 0.0985
_refine_ls_wR_factor_ref 0.1183
_reflns_number_gt 2421
_reflns_number_total 3850
_reflns_threshold_expression >2\s(I)
_cod_data_source_file cg301826s_si_002.cif
_cod_data_source_block olanzapine_acetone_hydrate
_cod_depositor_comments
;
The following automatic conversions were performed:

'_symmetry_cell_setting' value 'Monoclinic' changed to 'monoclinic'
according to /home/saulius/struct/CIF-dictionaries/cif_core.dic
dictionary named 'cif_core.dic' version 2.4.2 from 2011-04-26.

Automatic conversion script
Id: cif_fix_values 1891 2012-01-12 08:04:46Z andrius 
;
_cod_original_sg_symbol_H-M C2/c
_cod_original_formula_sum 'C18.50 H25 N4 O1.50 S'
_cod_database_code 4507603

loop_
_symmetry_equiv_pos_as_xyz
'x, y, z'
'-x, y, -z+1/2'
'x+1/2, y+1/2, z'
'-x+1/2, y+1/2, -z+1/2'
'-x, -y, -z'
'x, -y, z-1/2'
'-x+1/2, -y+1/2, -z'
'x+1/2, -y+1/2, z-1/2'

loop_
_atom_site_label
_atom_site_type_symbol
_atom_site_fract_x
_atom_site_fract_y
_atom_site_fract_z
_atom_site_U_iso_or_equiv
_atom_site_adp_type
_atom_site_occupancy
_atom_site_symmetry_multiplicity
_atom_site_calc_flag
_atom_site_refinement_flags
_atom_site_disorder_assembly
_atom_site_disorder_group
C1S C 0.5000 0.3705(4) 0.7500 0.0333(13) Uani 1 2 d SD . .
O1S O 0.4764(3) 0.2799(4) 0.7193(6) 0.0600(19) Uani 0.50 1 d PD A -1
C2S C 0.4519(4) 0.4652(7) 0.7212(9) 0.066(3) Uani 0.50 1 d PD A -1
H2S1 H 0.4492 0.5074 0.6656 0.099 Uiso 0.50 1 calc PR A -1
H2S2 H 0.4687 0.5085 0.7844 0.099 Uiso 0.50 1 calc PR A -1
H2S3 H 0.4080 0.4388 0.6957 0.099 Uiso 0.50 1 calc PR A -1
C3S C 0.5744(3) 0.3925(8) 0.8203(7) 0.050(2) Uani 0.50 1 d PD A -1
H3S1 H 0.5985 0.3293 0.8256 0.075 Uiso 0.50 1 calc PR A -1
H3S2 H 0.5875 0.4133 0.8912 0.075 Uiso 0.50 1 calc PR A -1
H3S3 H 0.5847 0.4491 0.7889 0.075 Uiso 0.50 1 calc PR A -1
O1W O 0.2062(2) 0.2623(4) 0.4831(4) 0.0280(13) Uani 0.50 1 d PD B 1
O2W O 0.3373(3) 0.2376(4) 0.5586(4) 0.0221(11) Uani 0.50 1 d PD C 2
H1W H 0.2500 0.2500 0.5000 0.027 Uiso 1 2 d SD D 1
H2W H 0.1897(14) 0.303(5) 0.429(4) 0.027 Uiso 0.50 1 d PD E 1
H3W H 0.3761(14) 0.265(4) 0.600(4) 0.027 Uiso 0.50 1 d PD F 2
H4W H 0.339(3) 0.174(2) 0.580(5) 0.027 Uiso 0.50 1 d PD G 2
S1 S 0.29517(5) -0.34577(7) 0.23936(7) 0.0288(3) Uani 1 1 d . . .
N4 N 0.34897(13) 0.0481(2) 0.6485(2) 0.0215(6) Uani 1 1 d . . .
N1 N 0.18780(15) -0.2070(2) 0.1489(2) 0.0252(7) Uani 1 1 d D . .
N2 N 0.16772(13) -0.1332(2) 0.3140(2) 0.0205(6) Uani 1 1 d . . .
N3 N 0.27192(12) -0.0859(2) 0.4630(2) 0.0203(6) Uani 1 1 d . . .
C1 C 0.12182(16) -0.1986(2) 0.2251(3) 0.0206(7) Uani 1 1 d . . .
C12 C 0.06223(16) -0.2236(3) 0.2141(3) 0.0244(8) Uani 1 1 d . . .
H12 H 0.0570 -0.2021 0.2679 0.029 Uiso 1 1 calc R . .
C2 C 0.12798(17) -0.2313(2) 0.1418(3) 0.0229(8) Uani 1 1 d . . .
C15 C 0.28563(15) -0.0008(3) 0.6196(2) 0.0219(8) Uani 1 1 d . . .
H15A H 0.2640 0.0452 0.6429 0.026 Uiso 1 1 calc R . .
H15B H 0.2951 -0.0686 0.6568 0.026 Uiso 1 1 calc R . .
C5 C 0.23246(16) -0.1448(2) 0.3693(2) 0.0189(7) Uani 1 1 d . . .
C13 C 0.33607(15) -0.0403(3) 0.4928(2) 0.0194(7) Uani 1 1 d . . .
H13A H 0.3280 0.0267 0.4548 0.023 Uiso 1 1 calc R . .
H13B H 0.3578 -0.0887 0.4715 0.023 Uiso 1 1 calc R . .
C3 C 0.24621(17) -0.2475(2) 0.2427(3) 0.0216(7) Uani 1 1 d . . .
C4 C 0.26850(16) -0.2225(2) 0.3462(3) 0.0195(7) Uani 1 1 d . . .
C16 C 0.23861(15) -0.0185(3) 0.4988(2) 0.0207(7) Uani 1 1 d . . .
H16A H 0.1976 -0.0529 0.4814 0.025 Uiso 1 1 calc R . .
H16B H 0.2266 0.0496 0.4615 0.025 Uiso 1 1 calc R . .
C6 C 0.32675(16) -0.2831(3) 0.4239(3) 0.0237(8) Uani 1 1 d . . .
H6 H 0.3484 -0.2757 0.4982 0.028 Uiso 1 1 calc R . .
C7 C 0.34769(17) -0.3523(3) 0.3798(3) 0.0268(8) Uani 1 1 d . . .
C14 C 0.38168(16) -0.0214(3) 0.6138(3) 0.0242(8) Uani 1 1 d . . .
H14A H 0.3926 -0.0892 0.6514 0.029 Uiso 1 1 calc R . .
H14B H 0.4234 0.0112 0.6324 0.029 Uiso 1 1 calc R . .
C11 C 0.01044(18) -0.2795(3) 0.1258(3) 0.0311(9) Uani 1 1 d . . .
H11 H -0.0283 -0.2966 0.1217 0.037 Uiso 1 1 calc R . .
C9 C 0.07515(18) -0.2857(3) 0.0525(3) 0.0314(9) Uani 1 1 d . . .
H9 H 0.0793 -0.3063 -0.0028 0.038 Uiso 1 1 calc R . .
C10 C 0.01696(18) -0.3095(3) 0.0443(3) 0.0364(10) Uani 1 1 d . . .
H10 H -0.0179 -0.3457 -0.0160 0.044 Uiso 1 1 calc R . .
C17 C 0.39346(18) 0.0688(3) 0.7653(3) 0.0358(9) Uani 1 1 d . . .
H17A H 0.4050 0.0024 0.8040 0.054 Uiso 1 1 calc R . .
H17B H 0.3707 0.1139 0.7863 0.054 Uiso 1 1 calc R . .
H17C H 0.4337 0.1036 0.7822 0.054 Uiso 1 1 calc R . .
C8 C 0.40602(19) -0.4278(3) 0.4341(3) 0.0411(10) Uani 1 1 d . . .
H8A H 0.4290 -0.4229 0.5112 0.062 Uiso 1 1 calc R . .
H8B H 0.4365 -0.4095 0.4152 0.062 Uiso 1 1 calc R . .
H8C H 0.3900 -0.4994 0.4109 0.062 Uiso 1 1 calc R . .
H1 H 0.1815(19) -0.227(3) 0.0868(19) 0.045(12) Uiso 1 1 d D . .

loop_
_atom_site_aniso_label
_atom_site_aniso_U_11
_atom_site_aniso_U_22
_atom_site_aniso_U_33
_atom_site_aniso_U_23
_atom_site_aniso_U_13
_atom_site_aniso_U_12
C1S 0.031(3) 0.035(3) 0.031(3) 0.000 0.016(3) 0.000
O1S 0.046(5) 0.035(3) 0.075(6) -0.008(3) 0.021(4) -0.006(3)
C2S 0.047(6) 0.040(5) 0.092(9) -0.006(6) 0.029(6) 0.007(5)
C3S 0.029(5) 0.055(6) 0.052(6) -0.002(5) 0.015(4) -0.004(4)
O1W 0.024(3) 0.032(3) 0.029(3) 0.007(2) 0.016(3) 0.005(3)
O2W 0.031(3) 0.019(2) 0.027(3) 0.003(2) 0.023(3) 0.000(3)
S1 0.0367(6) 0.0264(5) 0.0289(5) -0.0047(4) 0.0221(4) 0.0012(4)
N4 0.0194(15) 0.0231(14) 0.0160(14) -0.0039(12) 0.0068(12) 0.0001(12)
N1 0.0330(17) 0.0266(16) 0.0201(16) -0.0010(13) 0.0176(14) -0.0002(13)
N2 0.0203(15) 0.0225(14) 0.0195(15) -0.0035(11) 0.0118(13) -0.0048(12)
N3 0.0193(15) 0.0216(14) 0.0229(15) -0.0081(12) 0.0137(13) -0.0055(12)
C1 0.0233(18) 0.0168(16) 0.0179(18) 0.0021(13) 0.0095(15) -0.0001(14)
C12 0.0209(19) 0.0241(18) 0.0228(18) 0.0034(14) 0.0093(15) 0.0000(15)
C2 0.028(2) 0.0172(16) 0.0188(18) 0.0026(14) 0.0106(16) 0.0008(14)
C15 0.0254(18) 0.0195(16) 0.0205(18) 0.0010(14) 0.0129(15) 0.0017(15)
C5 0.0245(18) 0.0176(16) 0.0177(17) -0.0010(14) 0.0139(15) -0.0038(14)
C13 0.0166(16) 0.0195(16) 0.0223(18) -0.0018(14) 0.0113(14) -0.0031(13)
C3 0.0246(18) 0.0190(16) 0.0255(19) -0.0010(14) 0.0167(16) -0.0031(14)
C4 0.0191(17) 0.0179(16) 0.0232(18) -0.0030(14) 0.0131(15) -0.0047(14)
C16 0.0190(17) 0.0233(17) 0.0210(18) -0.0023(14) 0.0122(15) -0.0012(15)
C6 0.0224(18) 0.0237(18) 0.0229(19) -0.0039(15) 0.0118(16) -0.0036(15)
C7 0.0253(19) 0.0236(18) 0.031(2) -0.0039(16) 0.0159(16) -0.0014(16)
C14 0.0193(17) 0.0258(18) 0.0231(19) -0.0001(15) 0.0096(15) 0.0023(15)
C11 0.023(2) 0.0295(19) 0.031(2) -0.0008(16) 0.0096(17) -0.0039(16)
C9 0.035(2) 0.0276(19) 0.0193(19) -0.0015(15) 0.0081(17) 0.0065(17)
C10 0.024(2) 0.033(2) 0.027(2) -0.0076(17) 0.0002(17) -0.0024(17)
C17 0.032(2) 0.045(2) 0.0213(19) -0.0081(17) 0.0096(17) 0.0005(19)
C8 0.040(2) 0.032(2) 0.043(2) -0.0056(18) 0.018(2) 0.0065(19)

loop_
_atom_type_symbol
_atom_type_description
_atom_type_scat_dispersion_real
_atom_type_scat_dispersion_imag
_atom_type_scat_source
C C 0.0033 0.0016 'International Tables Vol C Tables 4.2.6.8 and 6.1.1.4'
H H 0.0000 0.0000 'International Tables Vol C Tables 4.2.6.8 and 6.1.1.4'
N N 0.0061 0.0033 'International Tables Vol C Tables 4.2.6.8 and 6.1.1.4'
O O 0.0106 0.0060 'International Tables Vol C Tables 4.2.6.8 and 6.1.1.4'
S S 0.1246 0.1234 'International Tables Vol C Tables 4.2.6.8 and 6.1.1.4'

loop_
_geom_angle_atom_site_label_1
_geom_angle_atom_site_label_2
_geom_angle_atom_site_label_3
_geom_angle
_geom_angle_site_symmetry_1
_geom_angle_site_symmetry_3
O1S C1S O1S 46.4(5) 2_656 .
O1S C1S C3S 78.2(5) 2_656 .
O1S C1S C3S 122.9(5) . .
O1S C1S C3S 122.9(5) 2_656 2_656
O1S C1S C3S 78.2(5) . 2_656
C3S C1S C3S 158.8(9) . 2_656
O1S C1S C2S 119.3(4) 2_656 2_656
O1S C1S C2S 157.8(6) . 2_656
C3S C1S C2S 41.6(4) . 2_656
C3S C1S C2S 117.7(7) 2_656 2_656
O1S C1S C2S 157.8(6) 2_656 .
O1S C1S C2S 119.3(4) . .
C3S C1S C2S 117.7(7) . .
C3S C1S C2S 41.6(4) 2_656 .
C2S C1S C2S 79.2(8) 2_656 .
C1S C2S H2S1 109.5 . .
C1S C2S H2S2 109.5 . .
C1S C2S H2S3 109.5 . .
C1S C3S H3S1 109.5 . .
C1S C3S H3S2 109.5 . .
C1S C3S H3S3 109.5 . .
H1W O1W H2W 101.0(10) . .
H3W O2W H4W 107.9(19) . .
C3 S1 C7 91.92(16) . .
C14 N4 C17 111.0(3) . .
C14 N4 C15 109.5(2) . .
C17 N4 C15 110.7(3) . .
C3 N1 C2 113.2(3) . .
C3 N1 H1 115(3) . .
C2 N1 H1 108(2) . .
C5 N2 C1 123.4(3) . .
C5 N3 C13 120.8(3) . .
C5 N3 C16 118.7(2) . .
C13 N3 C16 112.0(2) . .
C12 C1 C2 117.5(3) . .
C12 C1 N2 116.2(3) . .
C2 C1 N2 126.0(3) . .
C11 C12 C1 122.3(3) . .
C11 C12 H12 118.9 . .
C1 C12 H12 118.9 . .
C9 C2 C1 119.8(3) . .
C9 C2 N1 120.6(3) . .
C1 C2 N1 119.6(3) . .
N4 C15 C16 110.9(3) . .
N4 C15 H15A 109.5 . .
C16 C15 H15A 109.5 . .
N4 C15 H15B 109.5 . .
C16 C15 H15B 109.5 . .
H15A C15 H15B 108.1 . .
N2 C5 N3 118.1(3) . .
N2 C5 C4 125.7(3) . .
N3 C5 C4 115.9(3) . .
N3 C13 C14 110.1(3) . .
N3 C13 H13A 109.6 . .
C14 C13 H13A 109.6 . .
N3 C13 H13B 109.6 . .
C14 C13 H13B 109.6 . .
H13A C13 H13B 108.2 . .
C4 C3 N1 125.4(3) . .
C4 C3 S1 111.6(3) . .
N1 C3 S1 122.7(2) . .
C3 C4 C6 111.9(3) . .
C3 C4 C5 121.4(3) . .
C6 C4 C5 126.6(3) . .
N3 C16 C15 109.5(2) . .
N3 C16 H16A 109.8 . .
C15 C16 H16A 109.8 . .
N3 C16 H16B 109.8 . .
C15 C16 H16B 109.8 . .
H16A C16 H16B 108.2 . .
C7 C6 C4 114.1(3) . .
C7 C6 H6 122.9 . .
C4 C6 H6 122.9 . .
C6 C7 C8 129.6(3) . .
C6 C7 S1 110.4(3) . .
C8 C7 S1 120.0(3) . .
N4 C14 C13 110.7(3) . .
N4 C14 H14A 109.5 . .
C13 C14 H14A 109.5 . .
N4 C14 H14B 109.5 . .
C13 C14 H14B 109.5 . .
H14A C14 H14B 108.1 . .
C10 C11 C12 119.4(4) . .
C10 C11 H11 120.3 . .
C12 C11 H11 120.3 . .
C10 C9 C2 121.2(4) . .
C10 C9 H9 119.4 . .
C2 C9 H9 119.4 . .
C9 C10 C11 119.8(3) . .
C9 C10 H10 120.1 . .
C11 C10 H10 120.1 . .
N4 C17 H17A 109.5 . .
N4 C17 H17B 109.5 . .
H17A C17 H17B 109.5 . .
N4 C17 H17C 109.5 . .
H17A C17 H17C 109.5 . .
H17B C17 H17C 109.5 . .
C7 C8 H8A 109.5 . .
C7 C8 H8B 109.5 . .
H8A C8 H8B 109.5 . .
C7 C8 H8C 109.5 . .
H8A C8 H8C 109.5 . .
H8B C8 H8C 109.5 . .

loop_
_geom_bond_atom_site_label_1
_geom_bond_atom_site_label_2
_geom_bond_distance
_geom_bond_site_symmetry_2
C1S O1S 1.235(7) 2_656
C1S O1S 1.235(7) .
C1S C3S 1.502(7) .
C1S C3S 1.502(7) 2_656
C1S C2S 1.540(8) 2_656
C1S C2S 1.540(8) .
C2S H2S1 0.9600 .
C2S H2S2 0.9600 .
C2S H2S3 0.9600 .
C3S H3S1 0.9600 .
C3S H3S2 0.9600 .
C3S H3S3 0.9600 .
O1W H1W 0.952(4) .
O1W H2W 0.845(7) .
O2W H3W 0.848(7) .
O2W H4W 0.850(7) .
S1 C3 1.730(3) .
S1 C7 1.737(4) .
N4 C14 1.462(4) .
N4 C17 1.467(4) .
N4 C15 1.467(4) .
N1 C3 1.402(4) .
N1 C2 1.424(4) .
N1 H1 0.893(14) .
N2 C5 1.295(4) .
N2 C1 1.413(4) .
N3 C5 1.380(4) .
N3 C13 1.464(4) .
N3 C16 1.467(4) .
C1 C12 1.391(5) .
C1 C2 1.407(5) .
C12 C11 1.386(5) .
C12 H12 0.9300 .
C2 C9 1.393(5) .
C15 C16 1.512(4) .
C15 H15A 0.9700 .
C15 H15B 0.9700 .
C5 C4 1.476(4) .
C13 C14 1.515(4) .
C13 H13A 0.9700 .
C13 H13B 0.9700 .
C3 C4 1.364(5) .
C4 C6 1.430(4) .
C16 H16A 0.9700 .
C16 H16B 0.9700 .
C6 C7 1.355(5) .
C6 H6 0.9300 .
C7 C8 1.495(5) .
C14 H14A 0.9700 .
C14 H14B 0.9700 .
C11 C10 1.378(5) .
C11 H11 0.9300 .
C9 C10 1.376(5) .
C9 H9 0.9300 .
C10 H10 0.9300 .
C17 H17A 0.9600 .
C17 H17B 0.9600 .
C17 H17C 0.9600 .
C8 H8A 0.9600 .
C8 H8B 0.9600 .
C8 H8C 0.9600 .

loop_
_geom_torsion_atom_site_label_1
_geom_torsion_atom_site_label_2
_geom_torsion_atom_site_label_3
_geom_torsion_atom_site_label_4
_geom_torsion
C5 N2 C1 C12 143.2(3)
C5 N2 C1 C2 -43.5(5)
C2 C1 C12 C11 0.6(5)
N2 C1 C12 C11 174.5(3)
C12 C1 C2 C9 0.6(5)
N2 C1 C2 C9 -172.7(3)
C12 C1 C2 N1 179.6(3)
N2 C1 C2 N1 6.3(5)
C3 N1 C2 C9 -123.3(3)
C3 N1 C2 C1 57.7(4)
C14 N4 C15 C16 -59.3(3)
C17 N4 C15 C16 177.9(3)
C1 N2 C5 N3 -171.5(3)
C1 N2 C5 C4 3.1(5)
C13 N3 C5 N2 -141.6(3)
C16 N3 C5 N2 3.7(4)
C13 N3 C5 C4 43.2(4)
C16 N3 C5 C4 -171.4(3)
C5 N3 C13 C14 -156.4(3)
C16 N3 C13 C14 56.1(3)
C2 N1 C3 C4 -60.0(4)
C2 N1 C3 S1 114.3(3)
C7 S1 C3 C4 -1.0(3)
C7 S1 C3 N1 -175.9(3)
N1 C3 C4 C6 175.6(3)
S1 C3 C4 C6 0.8(3)
N1 C3 C4 C5 -1.9(5)
S1 C3 C4 C5 -176.6(2)
N2 C5 C4 C3 36.9(5)
N3 C5 C4 C3 -148.4(3)
N2 C5 C4 C6 -140.2(3)
N3 C5 C4 C6 34.6(4)
C5 N3 C16 C15 155.5(3)
C13 N3 C16 C15 -56.3(3)
N4 C15 C16 N3 57.7(3)
C3 C4 C6 C7 -0.1(4)
C5 C4 C6 C7 177.2(3)
C4 C6 C7 C8 179.7(3)
C4 C6 C7 S1 -0.6(4)
C3 S1 C7 C6 0.9(3)
C3 S1 C7 C8 -179.4(3)
C17 N4 C14 C13 -178.7(3)
C15 N4 C14 C13 58.8(3)
N3 C13 C14 N4 -57.1(3)
C1 C12 C11 C10 -1.6(5)
C1 C2 C9 C10 -0.9(5)
N1 C2 C9 C10 -179.8(3)
C2 C9 C10 C11 -0.1(5)
C12 C11 C10 C9 1.3(5)
